data_7242941
loop_
_publ_author_name
'Bristow, Jonathan C.'
'Cliff, Stacey V. A.'
'Yang, Songjie'
'Wallis, John D.'

_publ_section_title
;
 Interaction, bond formation or reaction between a dimethylamino group and
 an adjacent alkene or aldehyde group in aromatic systems controlled by
 remote molecular constraints
;
_journal_issue 25
_journal_name_full CrystEngComm
_journal_page_first 4500
_journal_page_last 4512
_journal_paper_doi 10.1039/D1CE00377A
_journal_volume 23
_journal_year 2021
_chemical_formula_moiety 'C31 H27 N O2, C H Cl3'
_chemical_formula_sum 'C32 H28 Cl3 N O2'
_chemical_formula_weight 564.90
_chemical_name_systematic 1-(1,1-dimethyl-5,6-diphenyl-1,2-dihydrobenzo[cd]indol-1-ium-2-yl)-2,6-dioxocyclohexan-1-ide
_chemical_temperature_decomposition 423
_space_group_crystal_system monoclinic
_space_group_IT_number 15
_space_group_name_Hall '-I 2ya'
_space_group_name_H-M_alt 'I 1 2/a 1'
_atom_sites_solution_hydrogens geom
_atom_sites_solution_primary dual
_audit_creation_date 2019-09-25
_audit_creation_method
;
Olex2 1.2
(compiled 2018.05.29 svn.r3508 for OlexSys, GUI svn.r5506)
;
_audit_update_record
;
2021-03-09 deposited with the CCDC.	2021-05-27 downloaded from the CCDC.
;
_cell_angle_alpha 90
_cell_angle_beta 93.325(5)
_cell_angle_gamma 90
_cell_formula_units_Z 8
_cell_length_a 19.4622(12)
_cell_length_b 9.9340(8)
_cell_length_c 29.6756(15)
_cell_measurement_reflns_used 1591
_cell_measurement_temperature 150.01(10)
_cell_measurement_theta_max 21.1340
_cell_measurement_theta_min 2.6240
_cell_volume 5727.7(6)
_computing_cell_refinement 'CrysAlisPro 1.171.39.46 (Rigaku OD, 2018)'
_computing_data_collection 'CrysAlisPro 1.171.39.46 (Rigaku OD, 2018)'
_computing_data_reduction 'CrysAlisPro 1.171.39.46 (Rigaku OD, 2018)'
_computing_molecular_graphics 'Olex2 (Dolomanov et al., 2009)'
_computing_publication_material 'Olex2 (Dolomanov et al., 2009)'
_computing_structure_refinement 'ShelXL (Sheldrick, 2015)'
_computing_structure_solution 'ShelXT (Sheldrick, 2015)'
_diffrn_ambient_environment N~2~
_diffrn_ambient_temperature 150.01(10)
_diffrn_detector 'CCD plate'
_diffrn_detector_area_resol_mean 15.9832
_diffrn_detector_type Sapphire3
_diffrn_measured_fraction_theta_full 1.000
_diffrn_measured_fraction_theta_max 1.000
_diffrn_measurement_details
;
List of Runs (angles in degrees, time in seconds):

  # Type    Start    End  Width  t~exp~   \w     \q     \k     \f   Frames
#--------------------------------------------------------------------------
  1  \w    -91.00 -37.00   1.00   60.00    --  -19.89 154.00 -15.00   54
  2  \w    -71.00 -14.00   1.00   60.00    --  -19.89 120.00-173.00   57
  3  \w     35.00  92.00   1.00   60.00    --   20.05 178.00 -90.00   57
  4  \w      1.00  87.00   1.00   60.00    --   20.05  37.00  30.00   86
  5  \f    265.00 345.00   1.00   60.00  24.36  20.05 -20.00    --    80
  6  \w     46.00  92.00   1.00   60.00    --   20.05 178.00 120.00   46
;
_diffrn_measurement_device 'four-circle diffractometer'
_diffrn_measurement_device_type 'Xcalibur, Sapphire3, Gemini'
_diffrn_measurement_method '\w and \f scans'
_diffrn_orient_matrix_type 'CrysAlisPro convention (1999,Acta A55,543-557)'
_diffrn_orient_matrix_UB_11 -0.0133114000
_diffrn_orient_matrix_UB_12 0.0344904000
_diffrn_orient_matrix_UB_13 -0.0195313000
_diffrn_orient_matrix_UB_21 -0.0084386000
_diffrn_orient_matrix_UB_22 0.0557262000
_diffrn_orient_matrix_UB_23 0.0135409000
_diffrn_orient_matrix_UB_31 0.0329571000
_diffrn_orient_matrix_UB_32 0.0282246000
_diffrn_orient_matrix_UB_33 -0.0028846000
_diffrn_radiation_monochromator graphite
_diffrn_radiation_probe x-ray
_diffrn_radiation_type MoK\a
_diffrn_radiation_wavelength 0.71073
_diffrn_reflns_av_R_equivalents 0.1084
_diffrn_reflns_av_unetI/netI 0.1426
_diffrn_reflns_Laue_measured_fraction_full 1.000
_diffrn_reflns_Laue_measured_fraction_max 1.000
_diffrn_reflns_limit_h_max 24
_diffrn_reflns_limit_h_min -21
_diffrn_reflns_limit_k_max 12
_diffrn_reflns_limit_k_min -11
_diffrn_reflns_limit_l_max 37
_diffrn_reflns_limit_l_min -35
_diffrn_reflns_number 20831
_diffrn_reflns_point_group_measured_fraction_full 1.000
_diffrn_reflns_point_group_measured_fraction_max 1.000
_diffrn_reflns_theta_full 25.242
_diffrn_reflns_theta_max 26.370
_diffrn_reflns_theta_min 2.096
_diffrn_source 'fine-focus sealed X-ray tube'
_diffrn_source_type 'Enhance (Mo) X-ray Source'
_exptl_absorpt_coefficient_mu 0.350
_exptl_absorpt_correction_T_max 1.000
_exptl_absorpt_correction_T_min 0.881
_exptl_absorpt_correction_type gaussian
_exptl_absorpt_process_details
;
CrysAlisPro 1.171.39.46 (Rigaku Oxford Diffraction, 2018)
Numerical absorption correction based on gaussian integration over
			a multifaceted crystal model
Empirical absorption correction using spherical harmonics,
 implemented in SCALE3 ABSPACK scaling algorithm.
;
_exptl_crystal_colour yellow
_exptl_crystal_colour_primary yellow
_exptl_crystal_density_diffrn 1.310
_exptl_crystal_description needle
_exptl_crystal_F_000 2352
_exptl_crystal_recrystallization_method 'Re-crystallisation from solvent: chloroform'
_exptl_crystal_size_max 0.486
_exptl_crystal_size_mid 0.070
_exptl_crystal_size_min 0.060
_refine_diff_density_max 0.398
_refine_diff_density_min -0.368
_refine_diff_density_rms 0.057
_refine_ls_extinction_method none
_refine_ls_goodness_of_fit_ref 1.018
_refine_ls_hydrogen_treatment constr
_refine_ls_matrix_type full
_refine_ls_number_parameters 373
_refine_ls_number_reflns 5880
_refine_ls_number_restraints 0
_refine_ls_restrained_S_all 1.018
_refine_ls_R_factor_all 0.1795
_refine_ls_R_factor_gt 0.0805
_refine_ls_shift/su_max 0.000
_refine_ls_shift/su_mean 0.000
_refine_ls_structure_factor_coef Fsqd
_refine_ls_weighting_details 'w=1/[\s^2^(Fo^2^)+(0.0434P)^2^+2.5905P] where P=(Fo^2^+2Fc^2^)/3'
_refine_ls_weighting_scheme calc
_refine_ls_wR_factor_gt 0.1354
_refine_ls_wR_factor_ref 0.1734
_reflns_Friedel_coverage 0.000
_reflns_number_gt 2821
_reflns_number_total 5880
_reflns_threshold_expression 'I > 2\s(I)'
_cod_data_source_file d1ce00377a2.cif
_cod_data_source_block jb430nofilt
_cod_depositor_comments
;
The following automatic conversions were performed:

data name '_chemical_melting_point' was changed to
'_chemical_temperature_decomposition' since the value had been '423
dec.'. The value '423 dec.' was changed to '423'.

Automatic conversion script
Id: cif_fix_values 7556 2019-12-06 15:28:31Z antanas 

 Adding full bibliography for 7242927--7242944.cif.
;
_cod_database_code 7242941
_shelx_shelxl_version_number 2016/6
_chemical_oxdiff_formula 'C32 H28 O2 N1 Cl3'
_chemical_oxdiff_usercomment 'Yellow Needle Chloroform'
_shelx_space_group_comment
;
The symmetry employed for this shelxl refinement is uniquely defined
by the following loop, which should always be used as a source of
symmetry information in preference to the above space-group names.
They are only intended as comments.
;
_shelx_estimated_absorpt_t_max 0.979
_shelx_estimated_absorpt_t_min 0.848
_reflns_odcompleteness_completeness 99.88
_reflns_odcompleteness_iscentric 1
_reflns_odcompleteness_theta 28.22
_olex2_refinement_description
;
1. Fixed Uiso
 At 1.2 times of:
  All C(H) groups, All C(H,H) groups
 At 1.5 times of:
  All C(H,H,H) groups
2. Others
 Sof(H32A)=Sof(Cl3B)=Sof(Cl1B)=Sof(Cl2B)=1-FVAR(1)
 Sof(H32)=Sof(Cl1A)=Sof(Cl2A)=Sof(Cl3A)=FVAR(1)
3.a Ternary CH refined with riding coordinates:
 C25(H25), C32(H32), C32(H32A)
3.b Secondary CH2 refined with riding coordinates:
 C29(H29A,H29B), C30(H30A,H30B), C28(H28A,H28B)
3.c Aromatic/amide H refined with riding coordinates:
 C7(H7), C20(H20), C8(H8), C2(H2), C3(H3), C18(H18), C17(H17), C24(H24),
 C14(H14), C21(H21), C16(H16), C15(H15), C23(H23), C22(H22)
3.d Idealised Me refined as rotating group:
 C11(H11A,H11B,H11C), C12(H12A,H12B,H12C)
;
_olex2_submission_special_instructions 'No special instructions were received'
_oxdiff_exptl_absorpt_empirical_details
;
Empirical correction (ABSPACK) includes:
- Absorption correction using spherical harmonics
- Frame scaling
;
_oxdiff_exptl_absorpt_empirical_full_max 1.235
_oxdiff_exptl_absorpt_empirical_full_min 0.831

loop_
_space_group_symop_operation_xyz
'x, y, z'
'-x+1/2, y, -z'
'x+1/2, y+1/2, z+1/2'
'-x+1, y+1/2, -z+1/2'
'-x, -y, -z'
'x-1/2, -y, z'
'-x+1/2, -y+1/2, -z+1/2'
'x, -y+1/2, z+1/2'

loop_
_atom_site_label
_atom_site_type_symbol
_atom_site_fract_x
_atom_site_fract_y
_atom_site_fract_z
_atom_site_U_iso_or_equiv
_atom_site_adp_type
_atom_site_occupancy
_atom_site_site_symmetry_order
_atom_site_calc_flag
_atom_site_refinement_flags_posn
_atom_site_refinement_flags_adp
_atom_site_refinement_flags_occupancy
_atom_site_disorder_assembly
_atom_site_disorder_group
O2 O 0.46247(12) 0.6494(2) 0.80595(7) 0.0331(6) Uani 1 1 d . . . . .
O1 O 0.27762(12) 0.3532(3) 0.82207(8) 0.0372(7) Uani 1 1 d . . . . .
N1 N 0.40232(14) 0.3886(3) 0.73808(9) 0.0282(7) Uani 1 1 d . . . . .
C31 C 0.41553(18) 0.6027(4) 0.82870(11) 0.0290(9) Uani 1 1 d . . . . .
C19 C 0.36333(16) 0.8911(4) 0.61691(11) 0.0248(8) Uani 1 1 d . . . . .
C6 C 0.37057(17) 0.7962(4) 0.65573(11) 0.0255(9) Uani 1 1 d . . . . .
C1 C 0.41663(17) 0.4489(4) 0.69377(11) 0.0264(9) Uani 1 1 d . . . . .
C5 C 0.40140(16) 0.6639(4) 0.65313(11) 0.0239(8) Uani 1 1 d . . . . .
C26 C 0.36348(17) 0.5149(4) 0.81034(11) 0.0262(9) Uani 1 1 d . . . . .
C27 C 0.31849(18) 0.4419(4) 0.83763(12) 0.0298(9) Uani 1 1 d . . . . .
C10 C 0.39408(17) 0.5817(4) 0.69138(11) 0.0263(9) Uani 1 1 d . . . . .
C13 C 0.45480(17) 0.6710(4) 0.57471(11) 0.0267(9) Uani 1 1 d . . . . .
C7 C 0.34206(17) 0.8333(4) 0.69559(11) 0.0292(9) Uani 1 1 d . . . . .
H7 H 0.324919 0.920349 0.697626 0.035 Uiso 1 1 calc R . . . .
C9 C 0.36175(17) 0.6196(4) 0.73036(11) 0.0250(9) Uani 1 1 d . . . . .
C20 C 0.33323(17) 0.8498(4) 0.57547(11) 0.0322(9) Uani 1 1 d . . . . .
H20 H 0.317859 0.761596 0.571883 0.039 Uiso 1 1 calc R . . . .
C25 C 0.35372(18) 0.4992(4) 0.76066(11) 0.0270(9) Uani 1 1 d . . . . .
H25 H 0.306335 0.467651 0.754777 0.032 Uiso 1 1 calc R . . . .
C8 C 0.33723(17) 0.7477(4) 0.73351(11) 0.0296(9) Uani 1 1 d . . . . .
H8 H 0.318004 0.777883 0.759638 0.035 Uiso 1 1 calc R . . . .
C2 C 0.44843(18) 0.3880(4) 0.65966(12) 0.0338(10) Uani 1 1 d . . . . .
H2 H 0.463061 0.298942 0.661355 0.041 Uiso 1 1 calc R . . . .
C4 C 0.43685(17) 0.6018(4) 0.61697(11) 0.0285(9) Uani 1 1 d . . . . .
C3 C 0.45771(18) 0.4691(4) 0.62155(12) 0.0350(10) Uani 1 1 d . . . . .
H3 H 0.479512 0.430503 0.597655 0.042 Uiso 1 1 calc R . . . .
C18 C 0.49538(17) 0.7867(4) 0.57520(12) 0.0309(9) Uani 1 1 d . . . . .
H18 H 0.509986 0.825355 0.602643 0.037 Uiso 1 1 calc R . . . .
C17 C 0.51418(18) 0.8446(4) 0.53538(12) 0.0373(10) Uani 1 1 d . . . . .
H17 H 0.541669 0.921210 0.536119 0.045 Uiso 1 1 calc R . . . .
C24 C 0.38383(19) 1.0254(4) 0.62134(12) 0.0346(10) Uani 1 1 d . . . . .
H24 H 0.403634 1.055514 0.648777 0.042 Uiso 1 1 calc R . . . .
C14 C 0.43425(18) 0.6145(4) 0.53301(12) 0.0350(10) Uani 1 1 d . . . . .
H14 H 0.408086 0.536095 0.532092 0.042 Uiso 1 1 calc R . . . .
C29 C 0.34731(19) 0.6115(4) 0.89918(12) 0.0384(10) Uani 1 1 d . . . . .
H29A H 0.352790 0.621854 0.931694 0.046 Uiso 1 1 calc R . . . .
H29B H 0.313787 0.677147 0.887695 0.046 Uiso 1 1 calc R . . . .
C30 C 0.41591(19) 0.6366(4) 0.87847(11) 0.0364(10) Uani 1 1 d . . . . .
H30A H 0.428139 0.730709 0.882526 0.044 Uiso 1 1 calc R . . . .
H30B H 0.451116 0.583315 0.894586 0.044 Uiso 1 1 calc R . . . .
C28 C 0.32177(19) 0.4709(4) 0.88775(11) 0.0363(10) Uani 1 1 d . . . . .
H28A H 0.352089 0.405949 0.903116 0.044 Uiso 1 1 calc R . . . .
H28B H 0.276244 0.459527 0.898887 0.044 Uiso 1 1 calc R . . . .
C21 C 0.32589(18) 0.9391(5) 0.53937(12) 0.0398(11) Uani 1 1 d . . . . .
H21 H 0.306743 0.909747 0.511651 0.048 Uiso 1 1 calc R . . . .
C16 C 0.4919(2) 0.7881(4) 0.49419(12) 0.0411(11) Uani 1 1 d . . . . .
H16 H 0.503909 0.827952 0.467409 0.049 Uiso 1 1 calc R . . . .
C15 C 0.4521(2) 0.6731(4) 0.49292(12) 0.0402(11) Uani 1 1 d . . . . .
H15 H 0.437406 0.635213 0.465378 0.048 Uiso 1 1 calc R . . . .
C23 C 0.3752(2) 1.1144(4) 0.58562(13) 0.0441(11) Uani 1 1 d . . . . .
H23 H 0.388503 1.203753 0.589400 0.053 Uiso 1 1 calc R . . . .
C11 C 0.46857(19) 0.3658(4) 0.76562(12) 0.0425(11) Uani 1 1 d . . . . .
H11A H 0.496750 0.303565 0.750189 0.064 Uiso 1 1 calc GR . . . .
H11B H 0.458736 0.329453 0.794527 0.064 Uiso 1 1 calc GR . . . .
H11C H 0.492530 0.449742 0.769742 0.064 Uiso 1 1 calc GR . . . .
C22 C 0.3471(2) 1.0715(5) 0.54465(13) 0.0448(11) Uani 1 1 d . . . . .
H22 H 0.342239 1.131127 0.520518 0.054 Uiso 1 1 calc R . . . .
C12 C 0.3649(2) 0.2575(4) 0.73272(13) 0.0439(11) Uani 1 1 d . . . . .
H12A H 0.325016 0.269092 0.712508 0.066 Uiso 1 1 calc GR . . . .
H12B H 0.350906 0.227928 0.761591 0.066 Uiso 1 1 calc GR . . . .
H12C H 0.394759 0.191442 0.720631 0.066 Uiso 1 1 calc GR . . . .
C32 C 0.2945(2) 0.0910(5) 0.88053(17) 0.0732(16) Uani 1 1 d . . . . .
H32 H 0.283153 0.179318 0.867360 0.088 Uiso 0.564(5) 1 calc R . P A 1
H32A H 0.277945 0.177379 0.868154 0.088 Uiso 0.436(5) 1 calc R . P A 2
Cl1A Cl 0.36877(15) 0.1008(3) 0.90646(17) 0.0993(18) Uani 0.564(5) 1 d . . P A 1
Cl2A Cl 0.2877(3) -0.0327(4) 0.83610(12) 0.1170(18) Uani 0.564(5) 1 d . . P A 1
Cl3A Cl 0.2298(2) 0.0481(4) 0.91819(16) 0.1187(19) Uani 0.564(5) 1 d . . P A 1
Cl3B Cl 0.3164(5) 0.1119(6) 0.9418(2) 0.208(4) Uani 0.436(5) 1 d . . P A 2
Cl1B Cl 0.3801(3) 0.0598(7) 0.8617(3) 0.187(4) Uani 0.436(5) 1 d . . P A 2
Cl2B Cl 0.2419(4) -0.0131(6) 0.8695(3) 0.214(7) Uani 0.436(5) 1 d . . P A 2

loop_
_atom_site_aniso_label
_atom_site_aniso_U_11
_atom_site_aniso_U_22
_atom_site_aniso_U_33
_atom_site_aniso_U_23
_atom_site_aniso_U_13
_atom_site_aniso_U_12
O2 0.0357(16) 0.0364(17) 0.0280(14) -0.0029(12) 0.0088(12) -0.0105(12)
O1 0.0375(16) 0.0396(18) 0.0346(15) 0.0020(13) 0.0038(12) -0.0127(13)
N1 0.0361(19) 0.0264(19) 0.0222(16) 0.0002(14) 0.0020(13) -0.0015(15)
C31 0.032(2) 0.031(2) 0.024(2) -0.0011(17) 0.0026(16) -0.0018(18)
C19 0.022(2) 0.030(2) 0.024(2) -0.0009(17) 0.0070(15) 0.0055(17)
C6 0.026(2) 0.029(2) 0.022(2) -0.0019(16) -0.0010(15) -0.0002(17)
C1 0.029(2) 0.032(2) 0.0182(19) 0.0053(17) 0.0026(16) -0.0022(17)
C5 0.021(2) 0.027(2) 0.0239(19) -0.0004(16) -0.0001(15) -0.0001(16)
C26 0.025(2) 0.032(2) 0.0210(19) 0.0006(17) 0.0031(15) -0.0052(17)
C27 0.027(2) 0.034(3) 0.028(2) 0.0007(18) 0.0011(17) 0.0019(18)
C10 0.026(2) 0.028(2) 0.025(2) 0.0026(17) 0.0008(16) -0.0009(17)
C13 0.021(2) 0.032(2) 0.029(2) 0.0039(17) 0.0086(15) 0.0091(17)
C7 0.032(2) 0.029(2) 0.027(2) -0.0049(17) 0.0026(16) 0.0013(17)
C9 0.025(2) 0.031(2) 0.0189(19) -0.0002(17) 0.0039(15) -0.0003(17)
C20 0.023(2) 0.040(3) 0.034(2) 0.0029(19) 0.0027(16) 0.0079(18)
C25 0.026(2) 0.029(2) 0.026(2) 0.0004(17) 0.0044(16) -0.0010(17)
C8 0.036(2) 0.033(2) 0.0201(19) -0.0022(17) 0.0068(16) -0.0001(18)
C2 0.043(2) 0.027(2) 0.032(2) 0.0037(18) 0.0086(18) 0.0069(19)
C4 0.024(2) 0.038(3) 0.024(2) 0.0022(18) 0.0056(15) -0.0003(18)
C3 0.043(3) 0.034(3) 0.030(2) 0.0033(19) 0.0149(18) 0.015(2)
C18 0.025(2) 0.036(3) 0.032(2) 0.0053(18) 0.0034(16) 0.0051(18)
C17 0.033(2) 0.045(3) 0.034(2) 0.011(2) 0.0047(18) -0.0015(19)
C24 0.038(2) 0.036(3) 0.030(2) 0.0008(19) 0.0053(17) 0.0020(19)
C14 0.043(2) 0.033(3) 0.030(2) 0.0012(19) 0.0076(18) 0.0037(19)
C29 0.052(3) 0.041(3) 0.023(2) -0.0046(19) 0.0091(18) -0.004(2)
C30 0.043(2) 0.038(3) 0.028(2) -0.0047(18) 0.0059(17) -0.010(2)
C28 0.036(2) 0.047(3) 0.027(2) 0.0064(19) 0.0114(17) -0.002(2)
C21 0.028(2) 0.063(3) 0.028(2) 0.001(2) 0.0015(17) 0.006(2)
C16 0.047(3) 0.049(3) 0.027(2) 0.013(2) 0.0077(19) 0.011(2)
C15 0.051(3) 0.045(3) 0.025(2) -0.002(2) 0.0073(18) 0.006(2)
C23 0.052(3) 0.036(3) 0.046(3) 0.010(2) 0.011(2) 0.004(2)
C11 0.049(3) 0.047(3) 0.031(2) -0.002(2) -0.0038(19) 0.008(2)
C22 0.043(3) 0.058(3) 0.034(3) 0.017(2) 0.010(2) 0.010(2)
C12 0.063(3) 0.028(3) 0.042(2) -0.005(2) 0.014(2) -0.014(2)
C32 0.074(4) 0.054(4) 0.090(4) 0.022(3) -0.010(3) -0.004(3)
Cl1A 0.0453(19) 0.069(2) 0.177(5) 0.005(2) -0.049(2) -0.0095(14)
Cl2A 0.184(5) 0.080(3) 0.084(2) -0.0254(19) -0.022(2) 0.031(3)
Cl3A 0.105(3) 0.079(3) 0.177(4) 0.024(3) 0.057(3) -0.008(2)
Cl3B 0.340(12) 0.144(6) 0.136(5) 0.064(4) -0.034(6) -0.004(6)
Cl1B 0.110(4) 0.154(6) 0.301(10) 0.088(6) 0.041(5) 0.049(4)
Cl2B 0.158(7) 0.104(6) 0.357(14) 0.117(8) -0.186(9) -0.099(5)

loop_
_atom_type_symbol
_atom_type_description
_atom_type_scat_dispersion_real
_atom_type_scat_dispersion_imag
_atom_type_scat_source
C C 0.0033 0.0016 'International Tables Vol C Tables 4.2.6.8 and 6.1.1.4'
H H 0.0000 0.0000 'International Tables Vol C Tables 4.2.6.8 and 6.1.1.4'
N N 0.0061 0.0033 'International Tables Vol C Tables 4.2.6.8 and 6.1.1.4'
O O 0.0106 0.0060 'International Tables Vol C Tables 4.2.6.8 and 6.1.1.4'
Cl Cl 0.1484 0.1585 'International Tables Vol C Tables 4.2.6.8 and 6.1.1.4'

loop_
_exptl_crystal_face_index_h
_exptl_crystal_face_index_k
_exptl_crystal_face_index_l
_exptl_crystal_face_perp_dist
1 -14 4 0.2295
-1 -1 -42 0.0493
2 1 41 0.0082
27 0 -6 0.0198
-27 0 6 0.0499
-1 14 -4 0.2529

loop_
_geom_angle_atom_site_label_1
_geom_angle_atom_site_label_2
_geom_angle_atom_site_label_3
_geom_angle
_geom_angle_site_symmetry_1
_geom_angle_site_symmetry_3
_geom_angle_publ_flag
C1 N1 C25 103.7(3) . . ?
C1 N1 C11 110.1(3) . . ?
C1 N1 C12 111.8(3) . . ?
C11 N1 C25 112.3(3) . . ?
C12 N1 C25 110.0(3) . . ?
C12 N1 C11 108.9(3) . . ?
O2 C31 C26 123.0(3) . . ?
O2 C31 C30 118.6(3) . . ?
C26 C31 C30 118.3(3) . . ?
C20 C19 C6 120.9(3) . . ?
C20 C19 C24 117.9(3) . . ?
C24 C19 C6 121.2(3) . . ?
C5 C6 C19 123.6(3) . . ?
C7 C6 C19 117.9(3) . . ?
C7 C6 C5 118.3(3) . . ?
C10 C1 N1 110.7(3) . . ?
C2 C1 N1 126.7(3) . . ?
C2 C1 C10 122.7(3) . . ?
C10 C5 C6 114.9(3) . . ?
C10 C5 C4 115.1(3) . . ?
C4 C5 C6 130.0(3) . . ?
C31 C26 C27 122.8(3) . . ?
C31 C26 C25 119.5(3) . . ?
C27 C26 C25 117.6(3) . . ?
O1 C27 C26 123.0(3) . . ?
O1 C27 C28 119.0(3) . . ?
C26 C27 C28 118.0(3) . . ?
C1 C10 C5 122.9(3) . . ?
C1 C10 C9 111.6(3) . . ?
C9 C10 C5 125.4(3) . . ?
C18 C13 C4 122.2(3) . . ?
C18 C13 C14 118.3(3) . . ?
C14 C13 C4 119.4(3) . . ?
C6 C7 H7 117.7 . . ?
C6 C7 C8 124.5(3) . . ?
C8 C7 H7 117.7 . . ?
C10 C9 C25 110.3(3) . . ?
C8 C9 C10 118.9(3) . . ?
C8 C9 C25 130.5(3) . . ?
C19 C20 H20 119.6 . . ?
C21 C20 C19 120.7(4) . . ?
C21 C20 H20 119.6 . . ?
N1 C25 H25 106.0 . . ?
C26 C25 N1 116.0(3) . . ?
C26 C25 C9 119.8(3) . . ?
C26 C25 H25 106.0 . . ?
C9 C25 N1 102.0(3) . . ?
C9 C25 H25 106.0 . . ?
C7 C8 H8 121.1 . . ?
C9 C8 C7 117.8(3) . . ?
C9 C8 H8 121.1 . . ?
C1 C2 H2 122.3 . . ?
C1 C2 C3 115.4(4) . . ?
C3 C2 H2 122.3 . . ?
C5 C4 C13 124.9(3) . . ?
C3 C4 C5 118.9(3) . . ?
C3 C4 C13 116.2(3) . . ?
C2 C3 H3 117.5 . . ?
C4 C3 C2 125.0(3) . . ?
C4 C3 H3 117.5 . . ?
C13 C18 H18 119.6 . . ?
C17 C18 C13 120.8(3) . . ?
C17 C18 H18 119.6 . . ?
C18 C17 H17 120.0 . . ?
C18 C17 C16 119.9(4) . . ?
C16 C17 H17 120.0 . . ?
C19 C24 H24 119.4 . . ?
C23 C24 C19 121.1(4) . . ?
C23 C24 H24 119.4 . . ?
C13 C14 H14 119.4 . . ?
C15 C14 C13 121.2(4) . . ?
C15 C14 H14 119.4 . . ?
H29A C29 H29B 108.1 . . ?
C30 C29 H29A 109.6 . . ?
C30 C29 H29B 109.6 . . ?
C28 C29 H29A 109.6 . . ?
C28 C29 H29B 109.6 . . ?
C28 C29 C30 110.2(3) . . ?
C31 C30 C29 113.7(3) . . ?
C31 C30 H30A 108.8 . . ?
C31 C30 H30B 108.8 . . ?
C29 C30 H30A 108.8 . . ?
C29 C30 H30B 108.8 . . ?
H30A C30 H30B 107.7 . . ?
C27 C28 C29 113.0(3) . . ?
C27 C28 H28A 109.0 . . ?
C27 C28 H28B 109.0 . . ?
C29 C28 H28A 109.0 . . ?
C29 C28 H28B 109.0 . . ?
H28A C28 H28B 107.8 . . ?
C20 C21 H21 119.9 . . ?
C22 C21 C20 120.1(4) . . ?
C22 C21 H21 119.9 . . ?
C17 C16 H16 119.9 . . ?
C15 C16 C17 120.3(4) . . ?
C15 C16 H16 119.9 . . ?
C14 C15 H15 120.2 . . ?
C16 C15 C14 119.5(4) . . ?
C16 C15 H15 120.2 . . ?
C24 C23 H23 119.8 . . ?
C22 C23 C24 120.4(4) . . ?
C22 C23 H23 119.8 . . ?
N1 C11 H11A 109.5 . . ?
N1 C11 H11B 109.5 . . ?
N1 C11 H11C 109.5 . . ?
H11A C11 H11B 109.5 . . ?
H11A C11 H11C 109.5 . . ?
H11B C11 H11C 109.5 . . ?
C21 C22 H22 120.1 . . ?
C23 C22 C21 119.7(4) . . ?
C23 C22 H22 120.1 . . ?
N1 C12 H12A 109.5 . . ?
N1 C12 H12B 109.5 . . ?
N1 C12 H12C 109.5 . . ?
H12A C12 H12B 109.5 . . ?
H12A C12 H12C 109.5 . . ?
H12B C12 H12C 109.5 . . ?
Cl1A C32 H32 108.3 . . ?
Cl1A C32 Cl2A 114.8(4) . . ?
Cl1A C32 Cl3A 111.3(4) . . ?
Cl2A C32 H32 108.3 . . ?
Cl3A C32 H32 108.3 . . ?
Cl3A C32 Cl2A 105.7(3) . . ?
Cl3B C32 H32A 108.8 . . ?
Cl1B C32 H32A 108.8 . . ?
Cl1B C32 Cl3B 99.1(5) . . ?
Cl2B C32 H32A 108.8 . . ?
Cl2B C32 Cl3B 114.3(5) . . ?
Cl2B C32 Cl1B 116.7(6) . . ?

loop_
_geom_bond_atom_site_label_1
_geom_bond_atom_site_label_2
_geom_bond_distance
_geom_bond_site_symmetry_2
_geom_bond_publ_flag
O2 C31 1.256(4) . ?
O1 C27 1.257(4) . ?
N1 C1 1.486(4) . ?
N1 C25 1.620(4) . ?
N1 C11 1.503(4) . ?
N1 C12 1.496(4) . ?
C31 C26 1.422(5) . ?
C31 C30 1.515(5) . ?
C19 C6 1.489(5) . ?
C19 C20 1.393(4) . ?
C19 C24 1.397(5) . ?
C6 C5 1.449(5) . ?
C6 C7 1.385(4) . ?
C1 C10 1.391(5) . ?
C1 C2 1.359(5) . ?
C5 C10 1.412(5) . ?
C5 C4 1.447(5) . ?
C26 C27 1.425(5) . ?
C26 C25 1.484(4) . ?
C27 C28 1.513(5) . ?
C10 C9 1.400(4) . ?
C13 C4 1.489(5) . ?
C13 C18 1.393(5) . ?
C13 C14 1.396(5) . ?
C7 H7 0.9300 . ?
C7 C8 1.418(5) . ?
C9 C25 1.510(5) . ?
C9 C8 1.365(5) . ?
C20 H20 0.9300 . ?
C20 C21 1.392(5) . ?
C25 H25 0.9800 . ?
C8 H8 0.9300 . ?
C2 H2 0.9300 . ?
C2 C3 1.409(5) . ?
C4 C3 1.384(5) . ?
C3 H3 0.9300 . ?
C18 H18 0.9300 . ?
C18 C17 1.383(5) . ?
C17 H17 0.9300 . ?
C17 C16 1.391(5) . ?
C24 H24 0.9300 . ?
C24 C23 1.383(5) . ?
C14 H14 0.9300 . ?
C14 C15 1.387(5) . ?
C29 H29A 0.9700 . ?
C29 H29B 0.9700 . ?
C29 C30 1.522(5) . ?
C29 C28 1.515(5) . ?
C30 H30A 0.9700 . ?
C30 H30B 0.9700 . ?
C28 H28A 0.9700 . ?
C28 H28B 0.9700 . ?
C21 H21 0.9300 . ?
C21 C22 1.385(5) . ?
C16 H16 0.9300 . ?
C16 C15 1.379(5) . ?
C15 H15 0.9300 . ?
C23 H23 0.9300 . ?
C23 C22 1.372(5) . ?
C11 H11A 0.9600 . ?
C11 H11B 0.9600 . ?
C11 H11C 0.9600 . ?
C22 H22 0.9300 . ?
C12 H12A 0.9600 . ?
C12 H12B 0.9600 . ?
C12 H12C 0.9600 . ?
C32 H32 0.9800 . ?
C32 H32A 0.9800 . ?
C32 Cl1A 1.601(5) . ?
C32 Cl2A 1.802(6) . ?
C32 Cl3A 1.782(6) . ?
C32 Cl3B 1.854(8) . ?
C32 Cl1B 1.816(7) . ?
C32 Cl2B 1.478(6) . ?

loop_
_geom_torsion_atom_site_label_1
_geom_torsion_atom_site_label_2
_geom_torsion_atom_site_label_3
_geom_torsion_atom_site_label_4
_geom_torsion
_geom_torsion_site_symmetry_1
_geom_torsion_site_symmetry_2
_geom_torsion_site_symmetry_3
_geom_torsion_site_symmetry_4
_geom_torsion_publ_flag
O2 C31 C26 C27 167.6(4) . . . . ?
O2 C31 C26 C25 -13.7(6) . . . . ?
O2 C31 C30 C29 162.7(3) . . . . ?
O1 C27 C28 C29 -155.4(3) . . . . ?
N1 C1 C10 C5 179.7(3) . . . . ?
N1 C1 C10 C9 -2.5(4) . . . . ?
N1 C1 C2 C3 -178.0(3) . . . . ?
C31 C26 C27 O1 -171.9(3) . . . . ?
C31 C26 C27 C28 6.5(5) . . . . ?
C31 C26 C25 N1 85.5(4) . . . . ?
C31 C26 C25 C9 -37.5(5) . . . . ?
C19 C6 C5 C10 -170.8(3) . . . . ?
C19 C6 C5 C4 7.3(6) . . . . ?
C19 C6 C7 C8 171.9(3) . . . . ?
C19 C20 C21 C22 -1.6(5) . . . . ?
C19 C24 C23 C22 -1.0(6) . . . . ?
C6 C19 C20 C21 179.3(3) . . . . ?
C6 C19 C24 C23 -178.1(3) . . . . ?
C6 C5 C10 C1 175.9(3) . . . . ?
C6 C5 C10 C9 -1.5(5) . . . . ?
C6 C5 C4 C13 6.1(6) . . . . ?
C6 C5 C4 C3 -175.5(3) . . . . ?
C6 C7 C8 C9 -0.7(5) . . . . ?
C1 N1 C25 C26 -144.8(3) . . . . ?
C1 N1 C25 C9 -12.8(3) . . . . ?
C1 C10 C9 C25 -6.8(4) . . . . ?
C1 C10 C9 C8 179.4(3) . . . . ?
C1 C2 C3 C4 -0.3(6) . . . . ?
C5 C6 C7 C8 -3.9(5) . . . . ?
C5 C10 C9 C25 170.9(3) . . . . ?
C5 C10 C9 C8 -2.9(5) . . . . ?
C5 C4 C3 C2 -1.4(6) . . . . ?
C26 C31 C30 C29 -19.8(5) . . . . ?
C26 C27 C28 C29 26.1(5) . . . . ?
C27 C26 C25 N1 -95.7(4) . . . . ?
C27 C26 C25 C9 141.2(3) . . . . ?
C10 C1 C2 C3 0.5(5) . . . . ?
C10 C5 C4 C13 -175.8(3) . . . . ?
C10 C5 C4 C3 2.6(5) . . . . ?
C10 C9 C25 N1 12.1(3) . . . . ?
C10 C9 C25 C26 141.8(3) . . . . ?
C10 C9 C8 C7 3.9(5) . . . . ?
C13 C4 C3 C2 177.1(3) . . . . ?
C13 C18 C17 C16 0.7(6) . . . . ?
C13 C14 C15 C16 1.1(6) . . . . ?
C7 C6 C5 C10 4.7(4) . . . . ?
C7 C6 C5 C4 -177.2(3) . . . . ?
C20 C19 C6 C5 51.6(5) . . . . ?
C20 C19 C6 C7 -123.9(4) . . . . ?
C20 C19 C24 C23 -0.6(5) . . . . ?
C20 C21 C22 C23 -0.1(6) . . . . ?
C25 N1 C1 C10 9.9(3) . . . . ?
C25 N1 C1 C2 -171.4(3) . . . . ?
C25 C26 C27 O1 9.4(5) . . . . ?
C25 C26 C27 C28 -172.2(3) . . . . ?
C25 C9 C8 C7 -168.4(3) . . . . ?
C8 C9 C25 N1 -175.0(3) . . . . ?
C8 C9 C25 C26 -45.4(5) . . . . ?
C2 C1 C10 C5 0.9(5) . . . . ?
C2 C1 C10 C9 178.7(3) . . . . ?
C4 C5 C10 C1 -2.5(5) . . . . ?
C4 C5 C10 C9 -180.0(3) . . . . ?
C4 C13 C18 C17 176.6(3) . . . . ?
C4 C13 C14 C15 -177.6(3) . . . . ?
C18 C13 C4 C5 57.8(5) . . . . ?
C18 C13 C4 C3 -120.6(4) . . . . ?
C18 C13 C14 C15 -1.5(5) . . . . ?
C18 C17 C16 C15 -1.1(6) . . . . ?
C17 C16 C15 C14 0.2(6) . . . . ?
C24 C19 C6 C5 -131.1(4) . . . . ?
C24 C19 C6 C7 53.4(4) . . . . ?
C24 C19 C20 C21 1.9(5) . . . . ?
C24 C23 C22 C21 1.4(6) . . . . ?
C14 C13 C4 C5 -126.3(4) . . . . ?
C14 C13 C4 C3 55.3(4) . . . . ?
C14 C13 C18 C17 0.6(5) . . . . ?
C30 C31 C26 C27 -9.7(5) . . . . ?
C30 C31 C26 C25 168.9(3) . . . . ?
C30 C29 C28 C27 -53.6(4) . . . . ?
C28 C29 C30 C31 50.6(4) . . . . ?
C11 N1 C1 C10 -110.5(3) . . . . ?
C11 N1 C1 C2 68.2(4) . . . . ?
C11 N1 C25 C26 -26.0(4) . . . . ?
C11 N1 C25 C9 106.0(3) . . . . ?
C12 N1 C1 C10 128.3(3) . . . . ?
C12 N1 C1 C2 -53.0(5) . . . . ?
C12 N1 C25 C26 95.5(3) . . . . ?
C12 N1 C25 C9 -132.6(3) . . . . ?

loop_
_exptl_oxdiff_crystal_face_indexfrac_h
_exptl_oxdiff_crystal_face_indexfrac_k
_exptl_oxdiff_crystal_face_indexfrac_l
_exptl_oxdiff_crystal_face_x
_exptl_oxdiff_crystal_face_y
_exptl_oxdiff_crystal_face_z
0.9924 -14.0245 4.0135 -0.5753 -0.7356 -0.3747
-1.0111 -1.0469 -41.9542 0.7968 -0.6179 0.0582
2.0106 1.0457 40.9552 -0.7906 0.5959 -0.0224
26.9919 -0.0091 -5.9964 -0.2425 -0.3095 0.9066
-26.9919 0.0091 5.9964 0.2425 0.3095 -0.9066
-0.9924 14.0245 -4.0135 0.5753 0.7356 0.3747
